data_7110762
loop_
_publ_author_name
'Olmstead, Marilyn M.'
'Jiang, Feilong'
'Balch, Alan L.'

_publ_contact_author
; Dr. Marilyn M. Olmstead
  Department of Chemistry
  University of California
  Davis, CA 95616
  USA
;
_publ_section_title
;
 2C60&#x00B7;3CS2: orientational ordering accompanies the reversible phase
 transition at 168 K
;
_journal_issue 6
_journal_name_full 'Chemical Communications'
_journal_page_first 483
_journal_paper_doi 10.1039/a908147j
_journal_year 2000
_chemical_formula_sum 'C123 S6'
_chemical_formula_weight 1669.59
_chemical_name_common 2C~60~^.^3CS~2~
_chemical_name_systematic
; 
 ? 
;
_space_group_IT_number 14
_symmetry_cell_setting monoclinic
_symmetry_space_group_name_Hall '-P 2yn'
_symmetry_space_group_name_H-M 'P 1 21/n 1'
_atom_sites_solution_primary direct
_atom_sites_solution_secondary difmap
_audit_creation_method SHELXL-97
_cell_angle_alpha 90.00
_cell_angle_beta 90.047(3)
_cell_angle_gamma 90.00
_cell_formula_units_Z 4
_cell_length_a 9.8722(12)
_cell_length_b 25.466(3)
_cell_length_c 24.671(3)
_cell_measurement_reflns_used 5907
_cell_measurement_temperature 90(2)
_cell_measurement_theta_max 24.3
_cell_measurement_theta_min 2.3
_cell_volume 6202.4(13)
_computing_cell_refinement 'Bruker SAINT'
_computing_data_collection 'Bruker SMART'
_computing_data_reduction 'Bruker SAINT'
_computing_molecular_graphics 'SHELXTL 5.03, XP (Sheldrick, 1994)'
_computing_publication_material 'SHELXL-97 (Sheldrick, 1997)'
_computing_structure_refinement 'SHELXL-97 (Sheldrick, 1997)'
_computing_structure_solution 'SHELXS-97 (Sheldrick, 1990)'
_diffrn_ambient_temperature 90(2)
_diffrn_measured_fraction_theta_full 0.999
_diffrn_measured_fraction_theta_max 0.999
_diffrn_measurement_device_type 'SMART 1000'
_diffrn_measurement_method '30 sec exposure of 0.3 deg \w scans'
_diffrn_radiation_monochromator graphite
_diffrn_radiation_source 'normal-focus sealed tube'
_diffrn_radiation_type MoK\a
_diffrn_radiation_wavelength 0.71073
_diffrn_reflns_av_R_equivalents 0.1148
_diffrn_reflns_av_sigmaI/netI 0.1297
_diffrn_reflns_limit_h_max 12
_diffrn_reflns_limit_h_min -12
_diffrn_reflns_limit_k_max 31
_diffrn_reflns_limit_k_min -33
_diffrn_reflns_limit_l_max 32
_diffrn_reflns_limit_l_min -31
_diffrn_reflns_number 60760
_diffrn_reflns_theta_full 27.50
_diffrn_reflns_theta_max 27.50
_diffrn_reflns_theta_min 0.80
_diffrn_standards_decay_% <0.1
_diffrn_standards_number '50 frames remeasured'
_exptl_absorpt_coefficient_mu 0.297
_exptl_absorpt_correction_T_max 0.9809
_exptl_absorpt_correction_T_min 0.9006
_exptl_absorpt_correction_type empirical
_exptl_absorpt_process_details
;SADABS, Sheldrick, G.M. An empirical absorption correction program based 
 on the method of Blessing, R. H., Acta Cryst. (1995). A51, 33-38.
;
_exptl_crystal_colour 'dark brown'
_exptl_crystal_density_diffrn 1.788
_exptl_crystal_density_method 'not measured'
_exptl_crystal_description lath
_exptl_crystal_F_000 3336
_exptl_crystal_size_max 0.36
_exptl_crystal_size_mid 0.13
_exptl_crystal_size_min 0.07
_refine_diff_density_max 0.458
_refine_diff_density_min -0.458
_refine_diff_density_rms 0.082
_refine_ls_extinction_method none
_refine_ls_goodness_of_fit_ref 0.897
_refine_ls_matrix_type full
_refine_ls_number_parameters 1162
_refine_ls_number_reflns 14233
_refine_ls_number_restraints 0
_refine_ls_restrained_S_all 0.897
_refine_ls_R_factor_all 0.1150
_refine_ls_R_factor_gt 0.0579
_refine_ls_shift/su_max 0.002
_refine_ls_shift/su_mean 0.000
_refine_ls_structure_factor_coef Fsqd
_refine_ls_weighting_details 'calc w=1/[\s^2^(Fo^2^)+(0.0469P)^2^+0.0000P] where P=(Fo^2^+2Fc^2^)/3'
_refine_ls_weighting_scheme calc
_refine_ls_wR_factor_gt 0.1061
_refine_ls_wR_factor_ref 0.1224
_reflns_number_gt 8239
_reflns_number_total 14233
_reflns_threshold_expression >2sigma(I)
_cod_data_source_file a908147jsup1.cif
_cod_data_source_block mn967
_cod_original_cell_volume 6202.5(13)
_cod_original_sg_symbol_H-M 'P 2~1~/n'
_cod_database_code 7110762

loop_
_symmetry_equiv_pos_as_xyz
'x, y, z'
'-x+1/2, y+1/2, -z+1/2'
'-x, -y, -z'
'x-1/2, -y-1/2, z-1/2'

loop_
_atom_site_label
_atom_site_type_symbol
_atom_site_fract_x
_atom_site_fract_y
_atom_site_fract_z
_atom_site_U_iso_or_equiv
_atom_site_adp_type
_atom_site_occupancy
_atom_site_symmetry_multiplicity
_atom_site_calc_flag
C1 C 0.4246(5) 0.2997(2) 0.65367(18) 0.0344(12) Uani 1 1 d
C2 C 0.4036(6) 0.3537(2) 0.65923(17) 0.0368(13) Uani 1 1 d
C3 C 0.4684(5) 0.38979(19) 0.62383(19) 0.0320(12) Uani 1 1 d
C4 C 0.5563(5) 0.37196(19) 0.5838(2) 0.0323(12) Uani 1 1 d
C5 C 0.5789(4) 0.3158(2) 0.5786(2) 0.0319(12) Uani 1 1 d
C6 C 0.5181(5) 0.2813(2) 0.61251(19) 0.0355(13) Uani 1 1 d
C7 C 0.4598(5) 0.23236(18) 0.59097(19) 0.0340(12) Uani 1 1 d
C8 C 0.3367(5) 0.22125(18) 0.61901(19) 0.0348(13) Uani 1 1 d
C9 C 0.3147(6) 0.2634(2) 0.65805(19) 0.0369(13) Uani 1 1 d
C10 C 0.1845(6) 0.2816(2) 0.66711(18) 0.0376(13) Uani 1 1 d
C11 C 0.1590(6) 0.3379(2) 0.67268(16) 0.0339(12) Uani 1 1 d
C12 C 0.2630(6) 0.37237(18) 0.66871(16) 0.0360(12) Uani 1 1 d
C13 C 0.2473(6) 0.42146(16) 0.63848(17) 0.0339(11) Uani 1 1 d
C14 C 0.3724(5) 0.43229(18) 0.6107(2) 0.0329(12) Uani 1 1 d
C15 C 0.3701(6) 0.45419(18) 0.5591(2) 0.0349(13) Uani 1 1 d
C16 C 0.4642(5) 0.43521(18) 0.5183(2) 0.0355(12) Uani 1 1 d
C17 C 0.5522(5) 0.3945(2) 0.5299(2) 0.0377(12) Uani 1 1 d
C18 C 0.5745(5) 0.3526(2) 0.4915(2) 0.0346(12) Uani 1 1 d
C19 C 0.5904(4) 0.3037(2) 0.52041(19) 0.0323(12) Uani 1 1 d
C20 C 0.5399(5) 0.25808(19) 0.5006(2) 0.0341(12) Uani 1 1 d
C21 C 0.4731(5) 0.22161(18) 0.5364(2) 0.0321(12) Uani 1 1 d
C22 C 0.3582(6) 0.19861(18) 0.5066(2) 0.0345(12) Uani 1 1 d
C23 C 0.2385(6) 0.18839(14) 0.53368(18) 0.0355(12) Uani 1 1 d
C24 C 0.2270(6) 0.20022(16) 0.59138(18) 0.0339(12) Uani 1 1 d
C25 C 0.0917(6) 0.21987(19) 0.6007(2) 0.0395(14) Uani 1 1 d
C26 C 0.0688(5) 0.2590(2) 0.63736(18) 0.0364(12) Uani 1 1 d
C27 C -0.0245(6) 0.3001(2) 0.62522(19) 0.0385(13) Uani 1 1 d
C28 C 0.0314(6) 0.3498(2) 0.64640(16) 0.0372(13) Uani 1 1 d
C29 C 0.0145(5) 0.3958(2) 0.61797(19) 0.0344(12) Uani 1 1 d
C30 C 0.1259(5) 0.43239(19) 0.6138(2) 0.0328(12) Uani 1 1 d
C31 C 0.1222(6) 0.45535(17) 0.5600(2) 0.0348(13) Uani 1 1 d
C32 C 0.2431(6) 0.46589(14) 0.53287(18) 0.0313(11) Uani 1 1 d
C33 C 0.2544(6) 0.45406(15) 0.47584(17) 0.0352(12) Uani 1 1 d
C34 C 0.3899(5) 0.43493(19) 0.4667(2) 0.0367(13) Uani 1 1 d
C35 C 0.4078(5) 0.3948(2) 0.4293(2) 0.0398(14) Uani 1 1 d
C36 C 0.5047(5) 0.3528(2) 0.44202(19) 0.0366(13) Uani 1 1 d
C37 C 0.4507(5) 0.3044(2) 0.42091(18) 0.0367(13) Uani 1 1 d
C38 C 0.4674(5) 0.2581(2) 0.44914(19) 0.0356(12) Uani 1 1 d
C39 C 0.3534(6) 0.22187(19) 0.45293(19) 0.0354(13) Uani 1 1 d
C40 C 0.2329(6) 0.23250(17) 0.42878(17) 0.0355(12) Uani 1 1 d
C41 C 0.1064(6) 0.22181(19) 0.4562(2) 0.0358(13) Uani 1 1 d
C42 C 0.1101(6) 0.20008(18) 0.5078(2) 0.0352(13) Uani 1 1 d
C43 C 0.0205(5) 0.21908(18) 0.5490(2) 0.0348(12) Uani 1 1 d
C44 C -0.0710(5) 0.26007(19) 0.5370(2) 0.0358(12) Uani 1 1 d
C45 C -0.0934(5) 0.3014(2) 0.5760(2) 0.0336(12) Uani 1 1 d
C46 C -0.1089(5) 0.3506(2) 0.54661(19) 0.0341(12) Uani 1 1 d
C47 C -0.0584(5) 0.39646(19) 0.56641(19) 0.0332(12) Uani 1 1 d
C48 C 0.0087(5) 0.43320(19) 0.53090(19) 0.0320(12) Uani 1 1 d
C49 C 0.0196(5) 0.42221(18) 0.47607(18) 0.0312(12) Uani 1 1 d
C50 C 0.1459(5) 0.43298(18) 0.44901(19) 0.0327(12) Uani 1 1 d
C51 C 0.1666(5) 0.3902(2) 0.41014(18) 0.0351(13) Uani 1 1 d
C52 C 0.2974(6) 0.3723(2) 0.40102(18) 0.0376(13) Uani 1 1 d
C53 C 0.3206(5) 0.3162(2) 0.39555(17) 0.0347(12) Uani 1 1 d
C54 C 0.2150(6) 0.28200(19) 0.39867(16) 0.0351(13) Uani 1 1 d
C55 C 0.0783(6) 0.3003(2) 0.40846(18) 0.0337(12) Uani 1 1 d
C56 C 0.0115(5) 0.26443(19) 0.44345(18) 0.0335(12) Uani 1 1 d
C57 C -0.0765(5) 0.28243(19) 0.48302(19) 0.0311(11) Uani 1 1 d
C58 C -0.0978(5) 0.3382(2) 0.48893(19) 0.0321(12) Uani 1 1 d
C59 C -0.0357(5) 0.3727(2) 0.45517(19) 0.0348(12) Uani 1 1 d
C60 C 0.0549(5) 0.3541(2) 0.41388(17) 0.0329(12) Uani 1 1 d
C61 C 0.9819(5) -0.01529(17) 0.77719(16) 0.0250(10) Uani 1 1 d
C62 C 0.8614(5) -0.01321(18) 0.80520(17) 0.0275(11) Uani 1 1 d
C63 C 0.7916(5) 0.03704(17) 0.81002(16) 0.0266(11) Uani 1 1 d
C64 C 0.8456(5) 0.08197(17) 0.78726(16) 0.0262(11) Uani 1 1 d
C65 C 0.9720(5) 0.07956(17) 0.75796(17) 0.0274(11) Uani 1 1 d
C66 C 1.0383(5) 0.03170(17) 0.75229(17) 0.0247(10) Uani 1 1 d
C67 C 1.0974(4) 0.01690(17) 0.70186(17) 0.0250(10) Uani 1 1 d
C68 C 1.0798(4) -0.03887(18) 0.69434(18) 0.0237(10) Uani 1 1 d
C69 C 1.0067(5) -0.05872(17) 0.74087(17) 0.0275(11) Uani 1 1 d
C70 C 0.9113(5) -0.09812(17) 0.73407(17) 0.0270(11) Uani 1 1 d
C71 C 0.7836(5) -0.09552(16) 0.76351(16) 0.0288(12) Uani 1 1 d
C72 C 0.7589(5) -0.05330(15) 0.79829(14) 0.0253(10) Uani 1 1 d
C73 C 0.6291(5) -0.02833(19) 0.79920(16) 0.0278(11) Uani 1 1 d
C74 C 0.6478(5) 0.02754(18) 0.80658(16) 0.0269(11) Uani 1 1 d
C75 C 0.5636(5) 0.06293(17) 0.77991(17) 0.0265(10) Uani 1 1 d
C76 C 0.6201(5) 0.10978(17) 0.75584(18) 0.0277(11) Uani 1 1 d
C77 C 0.7564(6) 0.11896(15) 0.75948(15) 0.0265(10) Uani 1 1 d
C78 C 0.8299(5) 0.13874(16) 0.71219(18) 0.0283(11) Uani 1 1 d
C79 C 0.9627(5) 0.11457(16) 0.71168(18) 0.0253(10) Uani 1 1 d
C80 C 1.0190(5) 0.10070(16) 0.66278(18) 0.0282(11) Uani 1 1 d
C81 C 1.0896(4) 0.05014(17) 0.65756(18) 0.0223(10) Uani 1 1 d
C82 C 1.0584(4) 0.02963(17) 0.60390(17) 0.0247(10) Uani 1 1 d
C83 C 1.0417(5) -0.02327(18) 0.59658(17) 0.0261(11) Uani 1 1 d
C84 C 1.0515(5) -0.05854(17) 0.64329(18) 0.0283(11) Uani 1 1 d
C85 C 0.9499(5) -0.09947(16) 0.63621(17) 0.0235(10) Uani 1 1 d
C86 C 0.8799(5) -0.11809(16) 0.68069(18) 0.0278(11) Uani 1 1 d
C87 C 0.7376(5) -0.12791(13) 0.67697(16) 0.0255(10) Uani 1 1 d
C88 C 0.6774(5) -0.11303(16) 0.72819(17) 0.0264(11) Uani 1 1 d
C89 C 0.5507(5) -0.08988(17) 0.72961(18) 0.0286(11) Uani 1 1 d
C90 C 0.5246(5) -0.04574(18) 0.76480(17) 0.0262(11) Uani 1 1 d
C91 C 0.4378(4) -0.00946(19) 0.73776(17) 0.0286(11) Uani 1 1 d
C92 C 0.4557(5) 0.04456(18) 0.74544(17) 0.0267(10) Uani 1 1 d
C93 C 0.4469(5) 0.07927(17) 0.69859(17) 0.0274(10) Uani 1 1 d
C94 C 0.5460(5) 0.12031(17) 0.70587(17) 0.0260(11) Uani 1 1 d
C95 C 0.6166(5) 0.13940(16) 0.66129(18) 0.0289(11) Uani 1 1 d
C96 C 0.7620(5) 0.14866(14) 0.66477(16) 0.0253(10) Uani 1 1 d
C97 C 0.8207(5) 0.13368(16) 0.61310(17) 0.0278(11) Uani 1 1 d
C98 C 0.9459(5) 0.11015(17) 0.61256(18) 0.0266(11) Uani 1 1 d
C99 C 0.9735(5) 0.06653(18) 0.57604(18) 0.0302(11) Uani 1 1 d
C100 C 0.8702(5) 0.04861(18) 0.54239(16) 0.0256(11) Uani 1 1 d
C101 C 0.8489(5) -0.00707(18) 0.53521(16) 0.0260(11) Uani 1 1 d
C102 C 0.9338(5) -0.04268(17) 0.56190(16) 0.0255(11) Uani 1 1 d
C103 C 0.8763(5) -0.08961(17) 0.58570(17) 0.0267(11) Uani 1 1 d
C105 C 0.6671(5) -0.11852(16) 0.62924(18) 0.0268(11) Uani 1 1 d
C106 C 0.5363(5) -0.09411(17) 0.63035(18) 0.0274(11) Uani 1 1 d
C104 C 0.7405(5) -0.09874(14) 0.58246(15) 0.0237(9) Uani 1 1 d
C107 C 0.4774(5) -0.08025(17) 0.67933(17) 0.0265(10) Uani 1 1 d
C108 C 0.4085(4) -0.03035(18) 0.68416(18) 0.0233(10) Uani 1 1 d
C109 C 0.3989(5) 0.00347(19) 0.63988(18) 0.0278(11) Uani 1 1 d
C110 C 0.4193(4) 0.05967(19) 0.64764(18) 0.0269(11) Uani 1 1 d
C111 C 0.4916(4) 0.07927(18) 0.60094(17) 0.0251(10) Uani 1 1 d
C112 C 0.5871(5) 0.11821(17) 0.60715(18) 0.0245(11) Uani 1 1 d
C113 C 0.7135(5) 0.11608(15) 0.57818(16) 0.0263(11) Uani 1 1 d
C114 C 0.7374(5) 0.07318(15) 0.54364(14) 0.0232(10) Uani 1 1 d
C115 C 0.6367(5) 0.03323(17) 0.53683(16) 0.0241(10) Uani 1 1 d
C116 C 0.7058(5) -0.01696(17) 0.53169(15) 0.0246(11) Uani 1 1 d
C117 C 0.6517(5) -0.06157(17) 0.55488(16) 0.0236(10) Uani 1 1 d
C118 C 0.5268(5) -0.05892(17) 0.58373(17) 0.0254(10) Uani 1 1 d
C119 C 0.4603(5) -0.01114(18) 0.58921(17) 0.0255(10) Uani 1 1 d
C120 C 0.5167(5) 0.03548(17) 0.56451(16) 0.0251(10) Uani 1 1 d
S1 S 0.74981(15) 0.16070(5) 0.43284(4) 0.0376(3) Uani 1 1 d
S2 S 0.78309(16) 0.18636(5) 0.31117(5) 0.0477(4) Uani 1 1 d
C121 C 0.7659(5) 0.17433(16) 0.37239(18) 0.0306(10) Uani 1 1 d
S3 S 0.14408(16) 0.24277(5) 0.25440(6) 0.0507(4) Uani 1 1 d
S4 S 0.45144(15) 0.24657(5) 0.28000(5) 0.0384(3) Uani 1 1 d
C122 C 0.2975(6) 0.24460(15) 0.26681(17) 0.0345(13) Uani 1 1 d
S5 S 0.2655(2) 0.16896(5) 0.80091(7) 0.0695(5) Uani 1 1 d
S6 S 0.24275(16) 0.06661(5) 0.86635(4) 0.0371(3) Uani 1 1 d
C123 C 0.2536(5) 0.11796(16) 0.83386(18) 0.0347(11) Uani 1 1 d

loop_
_atom_site_aniso_label
_atom_site_aniso_U_11
_atom_site_aniso_U_22
_atom_site_aniso_U_33
_atom_site_aniso_U_23
_atom_site_aniso_U_13
_atom_site_aniso_U_12
C1 0.037(3) 0.043(3) 0.023(2) 0.005(2) -0.022(2) 0.003(2)
C2 0.054(4) 0.041(3) 0.015(2) -0.007(2) -0.022(2) 0.001(3)
C3 0.027(3) 0.036(3) 0.032(3) -0.011(2) -0.016(2) -0.008(2)
C4 0.010(2) 0.040(3) 0.047(3) -0.005(3) -0.013(2) -0.006(2)
C5 0.011(2) 0.040(3) 0.044(3) 0.001(3) -0.014(2) 0.002(2)
C6 0.033(3) 0.042(3) 0.032(3) 0.004(2) -0.019(2) 0.014(2)
C7 0.033(3) 0.026(3) 0.042(3) 0.006(2) -0.010(3) 0.016(2)
C8 0.046(4) 0.021(3) 0.037(3) 0.021(2) -0.009(3) 0.006(2)
C9 0.047(4) 0.044(3) 0.020(2) 0.020(2) -0.008(2) 0.000(3)
C10 0.053(4) 0.043(3) 0.017(2) 0.009(2) 0.007(2) -0.007(3)
C11 0.051(4) 0.041(3) 0.010(2) -0.001(2) 0.005(2) 0.003(3)
C12 0.048(3) 0.043(3) 0.018(2) -0.015(2) -0.006(3) -0.001(3)
C13 0.044(3) 0.027(2) 0.031(2) -0.021(2) -0.002(3) 0.002(3)
C14 0.042(3) 0.019(3) 0.038(3) -0.015(2) -0.011(3) -0.005(2)
C15 0.044(3) 0.015(2) 0.045(3) -0.006(2) -0.001(3) -0.012(2)
C16 0.036(3) 0.014(2) 0.056(3) 0.004(2) 0.006(3) -0.014(2)
C17 0.022(3) 0.036(3) 0.054(3) 0.002(3) -0.003(3) -0.013(2)
C18 0.012(2) 0.036(3) 0.056(3) 0.005(3) 0.013(2) -0.005(2)
C19 0.013(3) 0.042(3) 0.042(3) -0.001(3) 0.003(2) 0.009(2)
C20 0.021(3) 0.038(3) 0.043(3) -0.003(2) 0.006(2) 0.015(2)
C21 0.029(3) 0.024(2) 0.043(3) 0.005(2) 0.004(2) 0.020(2)
C22 0.052(4) 0.013(2) 0.039(3) -0.002(2) 0.000(3) 0.014(2)
C23 0.060(4) 0.0049(19) 0.041(2) -0.0006(19) -0.002(3) -0.003(2)
C24 0.043(3) 0.018(2) 0.040(3) 0.017(2) -0.006(3) -0.004(2)
C25 0.053(4) 0.022(3) 0.044(3) 0.017(3) 0.003(3) -0.021(2)
C26 0.039(3) 0.046(3) 0.025(2) 0.019(2) 0.009(2) -0.008(3)
C27 0.046(4) 0.042(3) 0.027(2) 0.010(2) 0.013(3) -0.001(3)
C28 0.046(3) 0.052(3) 0.014(2) -0.008(2) 0.013(2) -0.001(3)
C29 0.038(3) 0.037(3) 0.028(2) -0.009(2) 0.006(2) 0.012(2)
C30 0.034(3) 0.024(3) 0.041(3) -0.020(2) 0.007(2) 0.006(2)
C31 0.049(4) 0.009(2) 0.047(3) -0.007(2) 0.004(3) 0.013(2)
C32 0.043(3) 0.0029(18) 0.048(3) -0.0031(19) -0.002(3) 0.000(2)
C33 0.052(3) 0.012(2) 0.041(3) 0.0148(19) 0.005(3) -0.005(2)
C34 0.043(3) 0.018(2) 0.048(3) 0.017(3) 0.010(3) -0.011(2)
C35 0.040(3) 0.048(3) 0.032(3) 0.024(3) 0.015(2) -0.009(3)
C36 0.028(3) 0.045(3) 0.037(3) 0.013(3) 0.018(2) 0.003(2)
C37 0.037(3) 0.052(3) 0.021(2) -0.007(2) 0.018(2) 0.000(3)
C38 0.038(3) 0.036(3) 0.033(3) -0.010(2) 0.015(2) 0.016(3)
C39 0.055(4) 0.022(3) 0.030(3) -0.015(2) 0.004(3) 0.010(3)
C40 0.052(4) 0.024(2) 0.030(2) -0.019(2) -0.002(3) 0.002(3)
C41 0.051(4) 0.020(3) 0.036(3) -0.012(2) -0.010(3) -0.006(2)
C42 0.048(4) 0.013(2) 0.044(3) -0.004(2) -0.007(3) -0.010(2)
C43 0.040(3) 0.015(2) 0.049(3) 0.004(2) 0.000(3) -0.013(2)
C44 0.024(3) 0.036(3) 0.048(3) 0.000(3) -0.003(2) -0.020(2)
C45 0.020(3) 0.041(3) 0.040(3) 0.004(3) 0.011(2) -0.005(2)
C46 0.013(2) 0.049(3) 0.041(3) 0.002(3) 0.004(2) 0.009(2)
C47 0.027(3) 0.037(3) 0.036(3) -0.009(2) -0.005(2) 0.013(2)
C48 0.031(3) 0.025(3) 0.041(3) 0.001(2) -0.002(2) 0.013(2)
C49 0.033(3) 0.025(3) 0.036(3) 0.008(2) -0.004(2) 0.017(2)
C50 0.043(3) 0.016(2) 0.039(3) 0.016(2) -0.008(3) 0.008(2)
C51 0.037(3) 0.045(3) 0.023(2) 0.019(2) -0.002(2) 0.004(3)
C52 0.054(4) 0.042(3) 0.018(2) 0.020(2) 0.006(2) 0.002(3)
C53 0.043(3) 0.045(3) 0.016(2) -0.007(2) 0.013(2) 0.002(3)
C54 0.050(4) 0.041(3) 0.015(2) -0.013(2) 0.004(2) -0.005(3)
C55 0.048(3) 0.032(3) 0.021(2) -0.003(2) -0.014(2) -0.006(2)
C56 0.039(3) 0.031(3) 0.030(3) -0.008(2) -0.013(2) -0.005(2)
C57 0.019(3) 0.037(3) 0.038(3) -0.003(2) -0.009(2) -0.009(2)
C58 0.014(2) 0.049(3) 0.033(3) -0.001(3) -0.008(2) 0.001(2)
C59 0.030(3) 0.039(3) 0.035(3) 0.001(2) -0.014(2) 0.008(2)
C60 0.030(3) 0.047(3) 0.021(2) 0.002(2) -0.016(2) 0.005(2)
C61 0.025(3) 0.034(3) 0.016(2) 0.004(2) -0.0155(19) 0.002(2)
C62 0.039(3) 0.030(3) 0.014(2) 0.000(2) -0.008(2) 0.001(2)
C63 0.048(3) 0.023(2) 0.0091(18) -0.0038(19) -0.006(2) 0.001(2)
C64 0.037(3) 0.025(2) 0.017(2) -0.012(2) -0.004(2) 0.002(2)
C65 0.031(3) 0.022(2) 0.028(2) -0.011(2) -0.016(2) -0.003(2)
C66 0.023(3) 0.028(2) 0.022(2) -0.003(2) -0.010(2) -0.003(2)
C67 0.010(2) 0.033(3) 0.032(2) -0.002(2) -0.0004(19) -0.0042(19)
C68 0.010(2) 0.032(3) 0.030(2) -0.003(2) -0.004(2) 0.0074(19)
C69 0.027(3) 0.027(3) 0.028(2) 0.003(2) -0.008(2) 0.012(2)
C70 0.044(3) 0.015(2) 0.022(2) 0.0073(19) -0.011(2) 0.009(2)
C71 0.051(4) 0.017(2) 0.019(2) 0.0074(18) -0.001(2) -0.002(2)
C72 0.034(3) 0.026(2) 0.0162(19) 0.0072(17) -0.001(2) 0.001(2)
C73 0.037(3) 0.035(3) 0.012(2) 0.009(2) 0.007(2) -0.006(2)
C74 0.036(3) 0.036(3) 0.009(2) -0.003(2) 0.007(2) 0.004(2)
C75 0.034(3) 0.027(2) 0.019(2) -0.008(2) 0.009(2) 0.002(2)
C76 0.033(3) 0.023(2) 0.027(2) -0.008(2) 0.004(2) 0.007(2)
C77 0.041(3) 0.016(2) 0.022(2) -0.0143(17) 0.001(3) -0.001(2)
C78 0.038(3) 0.011(2) 0.036(3) -0.012(2) -0.003(2) -0.0043(19)
C79 0.023(3) 0.018(2) 0.035(3) -0.007(2) 0.002(2) -0.012(2)
C80 0.028(3) 0.020(2) 0.036(3) 0.003(2) -0.002(2) -0.009(2)
C81 0.012(2) 0.025(2) 0.030(2) -0.002(2) 0.0013(19) -0.0069(18)
C82 0.012(2) 0.034(3) 0.029(2) -0.004(2) 0.013(2) -0.002(2)
C83 0.020(3) 0.035(3) 0.023(2) -0.007(2) 0.009(2) 0.006(2)
C84 0.024(3) 0.026(2) 0.036(3) 0.001(2) 0.002(2) 0.009(2)
C85 0.025(3) 0.016(2) 0.029(2) -0.008(2) 0.006(2) 0.0085(19)
C86 0.039(3) 0.010(2) 0.034(3) -0.003(2) 0.008(2) 0.007(2)
C87 0.039(3) 0.0031(18) 0.034(2) -0.0011(17) -0.002(2) 0.001(2)
C88 0.039(3) 0.011(2) 0.029(2) 0.0133(19) 0.006(2) -0.004(2)
C89 0.040(3) 0.016(2) 0.030(3) 0.008(2) 0.006(2) -0.011(2)
C90 0.022(3) 0.035(3) 0.021(2) 0.008(2) 0.010(2) -0.001(2)
C91 0.013(2) 0.043(3) 0.031(2) 0.004(2) 0.012(2) -0.001(2)
C92 0.023(3) 0.032(3) 0.026(2) -0.004(2) 0.007(2) 0.004(2)
C93 0.020(3) 0.031(2) 0.032(2) -0.003(2) 0.008(2) 0.009(2)
C94 0.034(3) 0.016(2) 0.028(2) -0.0068(19) 0.006(2) 0.010(2)
C95 0.041(3) 0.010(2) 0.036(3) 0.000(2) -0.002(2) 0.013(2)
C96 0.036(3) 0.0058(18) 0.034(2) -0.0007(17) 0.004(2) -0.001(2)
C97 0.039(3) 0.015(2) 0.029(2) 0.013(2) 0.005(2) -0.004(2)
C98 0.030(3) 0.020(2) 0.029(2) 0.007(2) 0.003(2) -0.010(2)
C99 0.029(3) 0.034(3) 0.027(2) 0.008(2) 0.013(2) -0.006(2)
C100 0.035(3) 0.033(3) 0.009(2) 0.009(2) 0.006(2) -0.002(2)
C101 0.036(3) 0.034(3) 0.008(2) 0.001(2) 0.004(2) 0.009(2)
C102 0.031(3) 0.031(3) 0.014(2) -0.011(2) 0.012(2) 0.002(2)
C103 0.037(3) 0.016(2) 0.027(2) -0.012(2) 0.000(2) 0.005(2)
C105 0.039(3) 0.008(2) 0.033(2) -0.009(2) -0.002(2) -0.0046(19)
C106 0.029(3) 0.020(2) 0.033(3) -0.002(2) 0.000(2) -0.011(2)
C104 0.037(3) 0.0141(19) 0.0199(19) -0.0066(16) 0.005(2) 0.002(2)
C107 0.025(3) 0.023(2) 0.032(2) 0.001(2) 0.005(2) -0.009(2)
C108 0.013(2) 0.027(2) 0.030(2) 0.000(2) 0.002(2) -0.0054(18)
C109 0.016(2) 0.036(3) 0.031(2) -0.002(2) -0.004(2) 0.000(2)
C110 0.014(2) 0.032(3) 0.034(3) 0.004(2) 0.000(2) 0.008(2)
C111 0.016(2) 0.035(3) 0.025(2) 0.006(2) -0.0061(19) 0.007(2)
C112 0.027(3) 0.017(2) 0.029(2) 0.011(2) -0.007(2) 0.0058(19)
C113 0.041(3) 0.018(2) 0.021(2) 0.0134(19) -0.003(2) -0.001(2)
C114 0.031(3) 0.026(2) 0.0129(18) 0.0096(17) -0.002(2) -0.001(2)
C115 0.031(3) 0.026(3) 0.015(2) 0.005(2) -0.009(2) 0.000(2)
C116 0.044(3) 0.022(2) 0.0077(18) -0.0021(18) -0.0007(19) 0.003(2)
C117 0.032(3) 0.025(2) 0.014(2) -0.0077(19) -0.005(2) 0.000(2)
C118 0.030(3) 0.021(2) 0.025(2) -0.010(2) -0.007(2) -0.011(2)
C119 0.023(3) 0.032(3) 0.022(2) -0.004(2) -0.011(2) -0.002(2)
C120 0.026(3) 0.033(3) 0.016(2) 0.003(2) -0.009(2) 0.005(2)
S1 0.0378(7) 0.0372(7) 0.0378(6) -0.0083(5) 0.0030(7) -0.0051(7)
S2 0.0562(10) 0.0418(8) 0.0452(7) 0.0118(7) -0.0029(7) 0.0113(7)
C121 0.021(3) 0.022(2) 0.049(3) -0.001(2) -0.002(2) 0.001(2)
S3 0.0653(10) 0.0243(7) 0.0626(9) 0.0127(7) -0.0316(8) -0.0100(7)
S4 0.0487(9) 0.0284(7) 0.0381(6) 0.0002(6) 0.0074(7) 0.0008(6)
C122 0.074(4) 0.0044(19) 0.025(2) 0.0009(19) -0.019(2) -0.004(2)
S5 0.0630(12) 0.0338(7) 0.1117(13) 0.0182(8) -0.0032(12) 0.0009(8)
S6 0.0424(8) 0.0368(7) 0.0320(6) -0.0045(5) -0.0038(7) -0.0008(7)
C123 0.028(3) 0.030(2) 0.046(3) -0.011(2) -0.002(3) 0.006(2)

loop_
_atom_type_symbol
_atom_type_description
_atom_type_scat_dispersion_real
_atom_type_scat_dispersion_imag
_atom_type_scat_source
C C 0.0033 0.0016 'International Tables Vol C Tables 4.2.6.8 and 6.1.1.4'
S S 0.1246 0.1234 'International Tables Vol C Tables 4.2.6.8 and 6.1.1.4'

loop_
_geom_angle_atom_site_label_1
_geom_angle_atom_site_label_2
_geom_angle_atom_site_label_3
_geom_angle
C2 C1 C9 121.0(5)
C2 C1 C6 118.7(5)
C9 C1 C6 109.2(4)
C1 C2 C3 120.6(5)
C1 C2 C12 118.0(5)
C3 C2 C12 108.1(4)
C4 C3 C2 120.4(5)
C4 C3 C14 119.0(4)
C2 C3 C14 108.7(5)
C3 C4 C17 120.4(4)
C3 C4 C5 118.6(5)
C17 C4 C5 108.3(4)
C6 C5 C4 121.1(5)
C6 C5 C19 120.0(5)
C4 C5 C19 107.7(4)
C5 C6 C1 120.4(5)
C5 C6 C7 120.0(4)
C1 C6 C7 106.1(5)
C21 C7 C8 121.0(5)
C21 C7 C6 118.8(5)
C8 C7 C6 109.0(4)
C24 C8 C7 120.2(4)
C24 C8 C9 119.5(5)
C7 C8 C9 107.5(4)
C10 C9 C1 120.1(5)
C10 C9 C8 119.4(5)
C1 C9 C8 108.2(5)
C9 C10 C11 120.2(5)
C9 C10 C26 120.6(5)
C11 C10 C26 107.2(5)
C12 C11 C28 119.4(5)
C12 C11 C10 119.9(5)
C28 C11 C10 108.3(5)
C11 C12 C13 120.7(5)
C11 C12 C2 120.8(5)
C13 C12 C2 107.0(5)
C30 C13 C14 120.0(4)
C30 C13 C12 119.4(5)
C14 C13 C12 108.4(5)
C15 C14 C13 119.9(5)
C15 C14 C3 120.3(5)
C13 C14 C3 107.9(4)
C14 C15 C32 120.5(5)
C14 C15 C16 119.4(5)
C32 C15 C16 108.3(4)
C17 C16 C15 120.5(5)
C17 C16 C34 119.3(5)
C15 C16 C34 106.5(5)
C16 C17 C18 120.9(5)
C16 C17 C4 120.3(5)
C18 C17 C4 107.8(4)
C36 C18 C17 119.6(5)
C36 C18 C19 119.1(5)
C17 C18 C19 109.3(4)
C20 C19 C18 121.4(4)
C20 C19 C5 120.2(5)
C18 C19 C5 106.9(4)
C19 C20 C21 120.0(4)
C19 C20 C38 119.6(5)
C21 C20 C38 108.1(5)
C7 C21 C20 120.9(5)
C7 C21 C22 119.4(5)
C20 C21 C22 107.6(4)
C23 C22 C39 119.4(5)
C23 C22 C21 119.5(4)
C39 C22 C21 108.5(5)
C22 C23 C42 119.7(4)
C22 C23 C24 120.0(5)
C42 C23 C24 108.5(5)
C8 C24 C25 120.6(5)
C8 C24 C23 119.8(5)
C25 C24 C23 107.4(5)
C26 C25 C24 120.8(5)
C26 C25 C43 120.7(5)
C24 C25 C43 107.6(5)
C25 C26 C27 120.3(5)
C25 C26 C10 119.1(5)
C27 C26 C10 108.5(5)
C45 C27 C26 121.1(5)
C45 C27 C28 118.0(4)
C26 C27 C28 108.3(5)
C29 C28 C11 120.8(5)
C29 C28 C27 120.3(4)
C11 C28 C27 107.6(5)
C28 C29 C30 119.6(5)
C28 C29 C47 120.9(5)
C30 C29 C47 107.8(4)
C13 C30 C29 120.1(5)
C13 C30 C31 120.6(5)
C29 C30 C31 107.8(4)
C32 C31 C48 120.0(4)
C32 C31 C30 119.7(5)
C48 C31 C30 108.5(4)
C31 C32 C15 119.3(4)
C31 C32 C33 119.6(5)
C15 C32 C33 109.1(5)
C50 C33 C34 121.2(4)
C50 C33 C32 119.5(5)
C34 C33 C32 107.2(5)
C35 C34 C33 118.2(5)
C35 C34 C16 121.0(5)
C33 C34 C16 108.9(5)
C34 C35 C52 121.8(5)
C34 C35 C36 118.5(5)
C52 C35 C36 108.2(5)
C18 C36 C37 119.6(5)
C18 C36 C35 120.5(5)
C37 C36 C35 107.7(5)
C38 C37 C36 120.3(5)
C38 C37 C53 119.8(5)
C36 C37 C53 107.8(5)
C37 C38 C20 120.0(5)
C37 C38 C39 118.8(5)
C20 C38 C39 108.8(4)
C40 C39 C22 120.6(5)
C40 C39 C38 121.4(5)
C22 C39 C38 107.0(5)
C39 C40 C41 120.9(4)
C39 C40 C54 119.8(5)
C41 C40 C54 107.1(4)
C42 C41 C40 118.8(5)
C42 C41 C56 120.5(5)
C40 C41 C56 108.1(4)
C41 C42 C43 120.0(5)
C41 C42 C23 120.5(5)
C43 C42 C23 107.3(4)
C44 C43 C42 119.7(5)
C44 C43 C25 118.9(5)
C42 C43 C25 109.1(5)
C43 C44 C45 119.9(5)
C43 C44 C57 120.5(5)
C45 C44 C57 108.7(4)
C27 C45 C44 119.2(5)
C27 C45 C46 120.4(5)
C44 C45 C46 108.2(4)
C47 C46 C45 121.5(4)
C47 C46 C58 120.5(5)
C45 C46 C58 106.9(4)
C46 C47 C48 120.5(4)
C46 C47 C29 118.8(5)
C48 C47 C29 108.1(4)
C49 C48 C47 119.8(5)
C49 C48 C31 120.2(5)
C47 C48 C31 107.9(4)
C48 C49 C50 118.8(5)
C48 C49 C59 119.2(4)
C50 C49 C59 108.8(4)
C33 C50 C49 121.8(4)
C33 C50 C51 119.9(5)
C49 C50 C51 106.4(4)
C52 C51 C60 121.1(5)
C52 C51 C50 118.7(5)
C60 C51 C50 109.0(4)
C51 C52 C35 120.3(5)
C51 C52 C53 118.9(5)
C35 C52 C53 108.8(5)
C54 C53 C52 120.2(5)
C54 C53 C37 121.3(5)
C52 C53 C37 107.5(4)
C53 C54 C55 121.2(4)
C53 C54 C40 118.9(5)
C55 C54 C40 107.6(4)
C60 C55 C56 119.8(5)
C60 C55 C54 119.1(5)
C56 C55 C54 109.1(4)
C57 C56 C55 120.5(4)
C57 C56 C41 119.6(4)
C55 C56 C41 108.1(5)
C56 C57 C58 119.2(4)
C56 C57 C44 119.6(4)
C58 C57 C44 107.4(4)
C59 C58 C57 120.6(5)
C59 C58 C46 119.5(5)
C57 C58 C46 108.8(4)
C58 C59 C60 120.3(5)
C58 C59 C49 120.6(4)
C60 C59 C49 107.5(5)
C55 C60 C59 119.6(5)
C55 C60 C51 119.5(5)
C59 C60 C51 108.3(4)
C62 C61 C69 119.2(4)
C62 C61 C66 120.7(4)
C69 C61 C66 107.6(4)
C61 C62 C72 121.2(4)
C61 C62 C63 118.9(4)
C72 C62 C63 107.4(4)
C64 C63 C74 119.7(4)
C64 C63 C62 120.7(4)
C74 C63 C62 108.3(4)
C63 C64 C65 120.1(4)
C63 C64 C77 119.5(4)
C65 C64 C77 108.3(4)
C66 C65 C64 119.7(4)
C66 C65 C79 119.3(4)
C64 C65 C79 108.3(4)
C65 C66 C67 120.8(4)
C65 C66 C61 119.8(4)
C67 C66 C61 107.9(4)
C81 C67 C66 120.3(4)
C81 C67 C68 119.6(4)
C66 C67 C68 108.9(4)
C84 C68 C67 119.9(4)
C84 C68 C69 119.7(4)
C67 C68 C69 107.6(4)
C70 C69 C61 120.9(4)
C70 C69 C68 119.7(4)
C61 C69 C68 108.0(4)
C69 C70 C86 120.7(4)
C69 C70 C71 119.7(4)
C86 C70 C71 106.6(4)
C72 C71 C88 119.0(5)
C72 C71 C70 119.5(4)
C88 C71 C70 108.4(4)
C71 C72 C73 120.6(4)
C71 C72 C62 119.5(4)
C73 C72 C62 108.1(4)
C90 C73 C72 120.4(4)
C90 C73 C74 118.6(4)
C72 C73 C74 109.0(4)
C75 C74 C63 120.4(4)
C75 C74 C73 120.1(4)
C63 C74 C73 107.3(4)
C74 C75 C92 120.7(4)
C74 C75 C76 119.9(4)
C92 C75 C76 108.1(4)
C77 C76 C75 119.6(4)
C77 C76 C94 121.1(4)
C75 C76 C94 107.8(4)
C76 C77 C64 120.9(4)
C76 C77 C78 119.6(4)
C64 C77 C78 107.3(4)
C96 C78 C79 120.8(4)
C96 C78 C77 120.1(4)
C79 C78 C77 108.0(4)
C80 C79 C78 118.9(4)
C80 C79 C65 120.5(4)
C78 C79 C65 108.1(4)
C79 C80 C98 120.3(4)
C79 C80 C81 119.6(4)
C98 C80 C81 107.8(4)
C67 C81 C82 120.7(4)
C67 C81 C80 119.5(4)
C82 C81 C80 107.1(4)
C83 C82 C99 120.8(4)
C83 C82 C81 119.9(4)
C99 C82 C81 108.9(4)
C82 C83 C102 120.0(4)
C82 C83 C84 119.5(4)
C102 C83 C84 107.6(4)
C68 C84 C85 120.4(4)
C68 C84 C83 120.5(4)
C85 C84 C83 107.5(4)
C86 C85 C84 119.7(4)
C86 C85 C103 119.2(4)
C84 C85 C103 108.7(4)
C85 C86 C87 120.1(4)
C85 C86 C70 119.8(4)
C87 C86 C70 109.2(4)
C105 C87 C86 121.1(4)
C105 C87 C88 119.3(4)
C86 C87 C88 107.6(4)
C89 C88 C71 120.9(4)
C89 C88 C87 120.4(4)
C71 C88 C87 108.1(4)
C88 C89 C90 120.6(4)
C88 C89 C107 119.9(4)
C90 C89 C107 107.0(4)
C73 C90 C91 121.2(4)
C73 C90 C89 118.5(4)
C91 C90 C89 109.3(4)
C92 C91 C90 119.8(4)
C92 C91 C108 120.5(4)
C90 C91 C108 107.9(4)
C91 C92 C75 119.5(4)
C91 C92 C93 118.8(4)
C75 C92 C93 108.3(4)
C110 C93 C94 120.6(4)
C110 C93 C92 121.0(4)
C94 C93 C92 107.5(4)
C95 C94 C93 119.7(4)
C95 C94 C76 118.8(4)
C93 C94 C76 108.2(4)
C94 C95 C96 120.3(4)
C94 C95 C112 119.5(4)
C96 C95 C112 107.9(4)
C78 C96 C97 120.4(4)
C78 C96 C95 120.1(4)
C97 C96 C95 107.4(4)
C98 C97 C113 121.4(4)
C98 C97 C96 118.9(4)
C113 C97 C96 108.3(4)
C97 C98 C80 120.7(4)
C97 C98 C99 120.5(4)
C80 C98 C99 107.9(4)
C100 C99 C82 119.9(4)
C100 C99 C98 118.8(4)
C82 C99 C98 108.3(4)
C99 C100 C101 120.1(4)
C99 C100 C114 120.5(4)
C101 C100 C114 107.1(4)
C102 C101 C116 120.2(4)
C102 C101 C100 119.5(4)
C116 C101 C100 108.8(4)
C101 C102 C103 119.5(4)
C101 C102 C83 119.7(4)
C103 C102 C83 109.2(4)
C104 C103 C102 120.2(4)
C104 C103 C85 120.5(4)
C102 C103 C85 107.0(4)
C87 C105 C106 120.6(4)
C87 C105 C104 118.9(4)
C106 C105 C104 108.3(4)
C107 C106 C105 120.4(4)
C107 C106 C118 120.2(4)
C105 C106 C118 108.0(4)
C103 C104 C105 120.2(4)
C103 C104 C117 120.5(4)
C105 C104 C117 107.2(4)
C106 C107 C108 119.5(4)
C106 C107 C89 119.4(4)
C108 C107 C89 108.1(4)
C109 C108 C107 120.6(4)
C109 C108 C91 120.0(4)
C107 C108 C91 107.6(4)
C108 C109 C119 119.5(4)
C108 C109 C110 119.6(4)
C119 C109 C110 108.0(4)
C93 C110 C111 120.3(4)
C93 C110 C109 120.1(4)
C111 C110 C109 107.6(4)
C112 C111 C110 119.9(4)
C112 C111 C120 120.3(4)
C110 C111 C120 108.2(4)
C111 C112 C113 120.8(4)
C111 C112 C95 120.0(4)
C113 C112 C95 107.1(4)
C114 C113 C97 118.9(4)
C114 C113 C112 118.4(4)
C97 C113 C112 109.2(4)
C113 C114 C115 120.5(4)
C113 C114 C100 119.9(4)
C115 C114 C100 108.5(4)
C120 C115 C114 120.8(4)
C120 C115 C116 119.1(4)
C114 C115 C116 108.0(4)
C117 C116 C101 120.0(4)
C117 C116 C115 120.4(4)
C101 C116 C115 107.6(4)
C116 C117 C118 120.2(4)
C116 C117 C104 119.7(4)
C118 C117 C104 108.5(4)
C119 C118 C117 120.0(4)
C119 C118 C106 119.4(4)
C117 C118 C106 108.0(4)
C118 C119 C109 120.7(4)
C118 C119 C120 119.7(4)
C109 C119 C120 108.4(4)
C115 C120 C119 120.6(4)
C115 C120 C111 119.3(4)
C119 C120 C111 107.6(4)
S1 C121 S2 178.3(3)
S3 C122 S4 179.3(4)
S5 C123 S6 179.4(4)

loop_
_geom_bond_atom_site_label_1
_geom_bond_atom_site_label_2
_geom_bond_distance
C1 C2 1.398(7)
C1 C9 1.429(7)
C1 C6 1.450(7)
C2 C3 1.420(7)
C2 C12 1.486(8)
C3 C4 1.392(7)
C3 C14 1.474(7)
C4 C17 1.449(7)
C4 C5 1.452(7)
C5 C6 1.353(7)
C5 C19 1.474(7)
C6 C7 1.473(7)
C7 C21 1.381(7)
C7 C8 1.427(7)
C8 C24 1.387(7)
C8 C9 1.459(7)
C9 C10 1.384(7)
C10 C11 1.463(7)
C10 C26 1.475(7)
C11 C12 1.354(7)
C11 C28 1.449(7)
C12 C13 1.464(6)
C13 C30 1.372(7)
C13 C14 1.439(7)
C14 C15 1.390(7)
C15 C32 1.442(7)
C15 C16 1.454(7)
C16 C17 1.382(7)
C16 C34 1.469(7)
C17 C18 1.444(7)
C18 C36 1.401(7)
C18 C19 1.446(7)
C19 C20 1.354(7)
C20 C21 1.441(7)
C20 C38 1.457(7)
C21 C22 1.473(7)
C22 C23 1.382(7)
C22 C39 1.451(7)
C23 C42 1.450(8)
C23 C24 1.460(6)
C24 C25 1.444(8)
C25 C26 1.364(7)
C25 C43 1.455(7)
C26 C27 1.426(7)
C27 C45 1.392(7)
C27 C28 1.478(7)
C28 C29 1.374(7)
C29 C30 1.445(7)
C29 C47 1.461(7)
C30 C31 1.451(7)
C31 C32 1.395(7)
C31 C48 1.445(7)
C32 C33 1.443(6)
C33 C50 1.369(7)
C33 C34 1.442(8)
C34 C35 1.388(7)
C35 C52 1.415(7)
C35 C36 1.468(7)
C36 C37 1.439(7)
C37 C38 1.379(7)
C37 C53 1.459(7)
C38 C39 1.459(7)
C39 C40 1.357(7)
C40 C41 1.447(7)
C40 C54 1.474(6)
C41 C42 1.388(7)
C41 C56 1.468(7)
C42 C43 1.433(7)
C43 C44 1.411(7)
C44 C45 1.442(7)
C44 C57 1.450(6)
C45 C46 1.455(7)
C46 C47 1.361(7)
C46 C58 1.462(7)
C47 C48 1.443(7)
C48 C49 1.386(6)
C49 C50 1.441(7)
C49 C59 1.468(7)
C50 C51 1.467(7)
C51 C52 1.387(7)
C51 C60 1.438(7)
C52 C53 1.455(7)
C53 C54 1.360(7)
C54 C55 1.448(7)
C55 C60 1.396(7)
C55 C56 1.420(7)
C56 C57 1.385(7)
C57 C58 1.442(7)
C58 C59 1.357(7)
C59 C60 1.436(7)
C61 C62 1.378(6)
C61 C69 1.444(6)
C61 C66 1.456(6)
C62 C72 1.447(6)
C62 C63 1.459(6)
C63 C64 1.382(6)
C63 C74 1.443(7)
C64 C65 1.444(7)
C64 C77 1.459(6)
C65 C66 1.391(6)
C65 C79 1.451(6)
C66 C67 1.425(6)
C67 C81 1.384(6)
C67 C68 1.443(6)
C68 C84 1.384(6)
C68 C69 1.448(6)
C69 C70 1.386(6)
C70 C86 1.445(6)
C70 C71 1.456(7)
C71 C72 1.397(6)
C71 C88 1.435(6)
C72 C73 1.431(7)
C73 C90 1.407(6)
C73 C74 1.446(6)
C74 C75 1.391(6)
C75 C92 1.441(6)
C75 C76 1.445(6)
C76 C77 1.369(7)
C76 C94 1.458(6)
C77 C78 1.463(6)
C78 C96 1.371(6)
C78 C79 1.449(6)
C79 C80 1.375(6)
C80 C98 1.453(6)
C80 C81 1.470(6)
C81 C82 1.456(6)
C82 C83 1.369(6)
C82 C99 1.434(6)
C83 C102 1.453(6)
C83 C84 1.464(6)
C84 C85 1.457(6)
C85 C86 1.381(6)
C85 C103 1.464(6)
C86 C87 1.430(7)
C87 C105 1.388(6)
C87 C88 1.447(6)
C88 C89 1.383(7)
C89 C90 1.444(6)
C89 C107 1.456(6)
C90 C91 1.426(6)
C91 C92 1.400(6)
C91 C108 1.454(6)
C92 C93 1.458(6)
C93 C110 1.379(6)
C93 C94 1.443(7)
C94 C95 1.390(6)
C95 C96 1.458(7)
C95 C112 1.469(6)
C96 C97 1.452(6)
C97 C98 1.373(6)
C97 C113 1.436(6)
C98 C99 1.456(6)
C99 C100 1.392(7)
C100 C101 1.444(6)
C100 C114 1.453(7)
C101 C102 1.399(6)
C101 C116 1.438(7)
C102 C103 1.448(6)
C103 C104 1.363(7)
C105 C106 1.433(6)
C105 C104 1.453(6)
C106 C107 1.387(6)
C106 C118 1.461(6)
C104 C117 1.459(6)
C107 C108 1.446(6)
C108 C109 1.394(6)
C109 C119 1.439(6)
C109 C110 1.458(6)
C110 C111 1.445(6)
C111 C112 1.377(6)
C111 C120 1.454(6)
C112 C113 1.440(6)
C113 C114 1.405(6)
C114 C115 1.432(6)
C115 C120 1.369(6)
C115 C116 1.454(6)
C116 C117 1.380(6)
C117 C118 1.425(6)
C118 C119 1.389(6)
C119 C120 1.447(6)
S1 C121 1.540(5)
S2 C121 1.550(5)
S3 C122 1.546(6)
S4 C122 1.554(6)
S5 C123 1.537(5)
S6 C123 1.537(5)
